data_7028508
loop_
_publ_author_name
'Shin, Jong Won'
'Bae, Jeong Mi'
'Kim, Cheal'
'Min, Kil Sik'

_publ_section_title
;
 Catalysis and molecular magnetism of dinuclear iron(iii) complexes with
 N-(2-pyridylmethyl)-iminodiethanol/-ate.
;
_journal_issue 10
_journal_name_full 'Dalton transactions (Cambridge, England : 2003)'
_journal_page_first 3999
_journal_page_last 4008
_journal_paper_doi 10.1039/c3dt53376j
_journal_volume 43
_journal_year 2014
_chemical_formula_sum 'C22 H38 Fe2 N8 O18'
_chemical_formula_weight 814.30
_chemical_name_systematic
;
 ?
;
_space_group_crystal_system monoclinic
_space_group_IT_number 14
_space_group_name_Hall '-P 2yn'
_space_group_name_H-M_alt 'P 1 21/n 1'
_symmetry_space_group_name_Hall '-P 2yn'
_symmetry_space_group_name_H-M 'P 1 21/n 1'
_atom_sites_solution_hydrogens geom
_audit_creation_method SHELXL-2013
_cell_angle_alpha 90
_cell_angle_beta 108.06(3)
_cell_angle_gamma 90
_cell_formula_units_Z 2
_cell_length_a 8.5580(17)
_cell_length_b 18.487(4)
_cell_length_c 11.217(2)
_cell_measurement_reflns_used 29105
_cell_measurement_temperature 96(2)
_cell_measurement_theta_max 30.00
_cell_measurement_theta_min 0.43
_cell_volume 1687.2(6)
_computing_cell_refinement HKL3000
_computing_data_collection 'PAL ADSC Quantum-210 ADX Program'
_computing_data_reduction HKL3000
_computing_molecular_graphics 'ORTEP-3 (Farrugia, 1997)'
_computing_publication_material WINGX
_computing_structure_refinement 'SHELXL-2013 (Sheldrick, 2013)'
_computing_structure_solution 'SHELXS-2013 (sheldrick, 2013)'
_diffrn_ambient_temperature 96(2)
_diffrn_measured_fraction_theta_full 0.960
_diffrn_measured_fraction_theta_max 0.951
_diffrn_measurement_device_type 'ADSC Q210 CCD area detector'
_diffrn_measurement_method 'omega scan'
_diffrn_radiation_type synchrotron
_diffrn_radiation_wavelength 0.750
_diffrn_reflns_av_R_equivalents 0.0318
_diffrn_reflns_av_unetI/netI 0.0238
_diffrn_reflns_Laue_measured_fraction_full 0.960
_diffrn_reflns_Laue_measured_fraction_max 0.951
_diffrn_reflns_limit_h_max 11
_diffrn_reflns_limit_h_min -11
_diffrn_reflns_limit_k_max 24
_diffrn_reflns_limit_k_min -24
_diffrn_reflns_limit_l_max 14
_diffrn_reflns_limit_l_min -14
_diffrn_reflns_number 14596
_diffrn_reflns_point_group_measured_fraction_full 0.960
_diffrn_reflns_point_group_measured_fraction_max 0.951
_diffrn_reflns_theta_full 26.744
_diffrn_reflns_theta_max 29.834
_diffrn_reflns_theta_min 2.325
_diffrn_source 'PLSII 2D bending magnet'
_exptl_absorpt_coefficient_mu 1.091
_exptl_absorpt_correction_T_max 0.918
_exptl_absorpt_correction_T_min 0.780
_exptl_absorpt_correction_type empirical
_exptl_absorpt_process_details 'HKL3000 Scalepack'
_exptl_crystal_colour 'greenish yellow'
_exptl_crystal_density_diffrn 1.603
_exptl_crystal_description plate
_exptl_crystal_F_000 844
_exptl_crystal_size_max 0.240
_exptl_crystal_size_mid 0.100
_exptl_crystal_size_min 0.080
_refine_diff_density_max 1.599
_refine_diff_density_min -1.636
_refine_diff_density_rms 0.132
_refine_ls_extinction_coef 0.052(6)
_refine_ls_extinction_expression Fc^*^=kFc[1+0.001xFc^2^\l^3^/sin(2\q)]^-1/4^
_refine_ls_extinction_method SHELXL
_refine_ls_goodness_of_fit_ref 1.093
_refine_ls_hydrogen_treatment constr
_refine_ls_matrix_type full
_refine_ls_number_parameters 219
_refine_ls_number_reflns 3919
_refine_ls_number_restraints 0
_refine_ls_restrained_S_all 1.093
_refine_ls_R_factor_all 0.0716
_refine_ls_R_factor_gt 0.0678
_refine_ls_shift/su_max 0.000
_refine_ls_shift/su_mean 0.000
_refine_ls_structure_factor_coef Fsqd
_refine_ls_weighting_details 'w=1/[\s^2^(Fo^2^)+(0.1281P)^2^+2.2883P] where P=(Fo^2^+2Fc^2^)/3'
_refine_ls_weighting_scheme calc
_refine_ls_wR_factor_gt 0.1885
_refine_ls_wR_factor_ref 0.1935
_reflns_Friedel_coverage 0.000
_reflns_number_gt 3524
_reflns_number_total 3919
_reflns_threshold_expression 'I > 2\s(I)'
_cod_data_source_file c3dt53376j.txt
_cod_data_source_block compd
_cod_database_code 7028508
_shelx_space_group_comment
;
The symmetry employed for this shelxl refinement is uniquely defined
by the following loop, which should always be used as a source of
symmetry information in preference to the above space-group names.
They are only intended as comments.
;

loop_
_space_group_symop_operation_xyz
'x, y, z'
'-x+1/2, y+1/2, -z+1/2'
'-x, -y, -z'
'x-1/2, -y-1/2, z-1/2'

loop_
_atom_site_label
_atom_site_type_symbol
_atom_site_fract_x
_atom_site_fract_y
_atom_site_fract_z
_atom_site_U_iso_or_equiv
_atom_site_adp_type
_atom_site_occupancy
_atom_site_site_symmetry_order
_atom_site_calc_flag
_atom_site_refinement_flags_posn
_atom_site_refinement_flags_adp
Fe1 Fe 0.98008(5) 0.08573(2) 0.01334(4) 0.0223(2) Uani 1 1 d . .
N1 N 0.9715(3) 0.11514(14) -0.1676(3) 0.0279(6) Uani 1 1 d . .
N2 N 1.2127(3) 0.14811(13) 0.0474(2) 0.0247(5) Uani 1 1 d . .
N3 N 0.7463(3) 0.19427(14) -0.0205(3) 0.0282(6) Uani 1 1 d . .
N4 N 0.7258(4) 0.12401(16) 0.2972(3) 0.0318(6) Uani 1 1 d . .
O1 O 1.0394(3) 0.10519(13) 0.1975(2) 0.0293(5) Uani 1 1 d . .
H1 H 0.9646 0.1220 0.2233 0.044 Uiso 1 1 calc R U
O2 O 1.1378(3) 0.00725(11) 0.0067(2) 0.0248(4) Uani 1 1 d . .
O3 O 0.7453(3) 0.12457(12) -0.0167(2) 0.0298(5) Uani 1 1 d . .
O4 O 0.6168(3) 0.22751(13) -0.0410(3) 0.0364(6) Uani 1 1 d . .
O5 O 0.8813(3) 0.22452(13) -0.0019(3) 0.0364(6) Uani 1 1 d . .
O6 O 0.8217(4) 0.16913(15) 0.2740(3) 0.0420(6) Uani 1 1 d . .
O7 O 0.6106(3) 0.14387(15) 0.3338(3) 0.0398(6) Uani 1 1 d . .
O8 O 0.7460(5) 0.05718(16) 0.2834(3) 0.0564(8) Uani 1 1 d . .
C1 C 0.8681(5) 0.08290(18) -0.2680(3) 0.0332(7) Uani 1 1 d . .
H1A H 0.7875 0.0505 -0.2570 0.040 Uiso 1 1 calc R U
C2 C 0.8761(6) 0.0958(2) -0.3879(4) 0.0424(9) Uani 1 1 d . .
H2 H 0.8028 0.0723 -0.4586 0.051 Uiso 1 1 calc R U
C3 C 0.9934(5) 0.1439(2) -0.4023(3) 0.0436(9) Uani 1 1 d . .
H3 H 1.0001 0.1543 -0.4835 0.052 Uiso 1 1 calc R U
C4 C 1.1011(5) 0.1769(2) -0.2975(3) 0.0361(7) Uani 1 1 d . .
H4 H 1.1825 0.2096 -0.3060 0.043 Uiso 1 1 calc R U
C5 C 1.0878(4) 0.16115(17) -0.1810(3) 0.0287(6) Uani 1 1 d . .
C6 C 1.1957(4) 0.19552(17) -0.0622(3) 0.0302(6) Uani 1 1 d . .
H6A H 1.3057 0.2051 -0.0705 0.036 Uiso 1 1 calc R U
H6B H 1.1476 0.2424 -0.0490 0.036 Uiso 1 1 calc R U
C7 C 1.2354(4) 0.19015(17) 0.1647(3) 0.0305(7) Uani 1 1 d . .
H7A H 1.1632 0.2332 0.1471 0.037 Uiso 1 1 calc R U
H7B H 1.3508 0.2067 0.1985 0.037 Uiso 1 1 calc R U
C8 C 1.1924(4) 0.14168(19) 0.2599(3) 0.0324(7) Uani 1 1 d . .
H8A H 1.2809 0.1058 0.2939 0.039 Uiso 1 1 calc R U
H8B H 1.1808 0.1711 0.3304 0.039 Uiso 1 1 calc R U
C9 C 1.3488(4) 0.09479(16) 0.0640(3) 0.0278(6) Uani 1 1 d . .
H9A H 1.3924 0.0806 0.1533 0.033 Uiso 1 1 calc R U
H9B H 1.4392 0.1172 0.0393 0.033 Uiso 1 1 calc R U
C10 C 1.2870(4) 0.02842(16) -0.0155(3) 0.0256(6) Uani 1 1 d . .
H10A H 1.2663 0.0397 -0.1054 0.031 Uiso 1 1 calc R U
H10B H 1.3691 -0.0110 0.0084 0.031 Uiso 1 1 calc R U
C11 C 0.5604(10) -0.0867(4) 0.3803(8) 0.0837(19) Uiso 1 1 d . .
H11A H 0.6793 -0.0810 0.4190 0.126 Uiso 1 1 calc R U
H11B H 0.5391 -0.1156 0.3036 0.126 Uiso 1 1 calc R U
H11C H 0.5141 -0.1113 0.4391 0.126 Uiso 1 1 calc R U
O9 O 0.4887(7) -0.0197(3) 0.3512(6) 0.0961(15) Uiso 1 1 d . .
H9 H 0.4886 -0.0077 0.2789 0.144 Uiso 1 1 calc R U

loop_
_atom_site_aniso_label
_atom_site_aniso_U_11
_atom_site_aniso_U_22
_atom_site_aniso_U_33
_atom_site_aniso_U_23
_atom_site_aniso_U_13
_atom_site_aniso_U_12
Fe1 0.0247(3) 0.0184(3) 0.0237(3) -0.00029(13) 0.0074(2) -0.00116(13)
N1 0.0315(14) 0.0265(12) 0.0254(12) 0.0033(9) 0.0084(11) -0.0011(10)
N2 0.0254(13) 0.0202(11) 0.0264(12) -0.0004(9) 0.0050(10) -0.0012(9)
N3 0.0302(14) 0.0232(12) 0.0325(13) 0.0017(10) 0.0115(11) 0.0008(9)
N4 0.0367(16) 0.0334(14) 0.0241(12) -0.0032(10) 0.0075(12) 0.0058(11)
O1 0.0297(12) 0.0318(11) 0.0263(11) -0.0038(9) 0.0087(9) -0.0028(9)
O2 0.0227(11) 0.0201(9) 0.0330(11) 0.0000(8) 0.0108(9) -0.0023(7)
O3 0.0314(12) 0.0198(10) 0.0393(12) 0.0020(8) 0.0124(10) 0.0036(8)
O4 0.0337(13) 0.0264(11) 0.0518(15) 0.0068(10) 0.0174(12) 0.0093(9)
O5 0.0327(13) 0.0315(12) 0.0453(14) -0.0022(10) 0.0126(11) -0.0060(9)
O6 0.0470(16) 0.0410(14) 0.0401(14) -0.0057(11) 0.0164(13) -0.0035(11)
O7 0.0328(14) 0.0465(15) 0.0398(13) -0.0143(11) 0.0109(11) -0.0012(10)
O8 0.084(2) 0.0338(14) 0.0618(19) -0.0018(13) 0.0374(18) 0.0118(15)
C1 0.0344(19) 0.0350(17) 0.0269(16) 0.0043(12) 0.0046(14) -0.0041(12)
C2 0.052(2) 0.045(2) 0.0257(16) 0.0024(14) 0.0062(16) -0.0085(16)
C3 0.055(2) 0.048(2) 0.0285(17) 0.0059(15) 0.0145(17) -0.0036(17)
C4 0.043(2) 0.0332(16) 0.0354(17) 0.0074(13) 0.0161(15) -0.0012(13)
C5 0.0310(16) 0.0259(14) 0.0297(15) 0.0039(11) 0.0102(13) -0.0007(11)
C6 0.0309(16) 0.0238(13) 0.0349(16) 0.0054(11) 0.0089(13) -0.0036(11)
C7 0.0322(17) 0.0238(14) 0.0329(16) -0.0055(11) 0.0062(13) -0.0023(11)
C8 0.0328(17) 0.0344(16) 0.0271(15) -0.0077(12) 0.0050(13) -0.0029(12)
C9 0.0259(16) 0.0220(13) 0.0348(16) -0.0009(11) 0.0086(13) -0.0003(10)
C10 0.0215(14) 0.0218(13) 0.0350(15) -0.0014(11) 0.0107(12) -0.0031(10)

loop_
_atom_type_symbol
_atom_type_description
_atom_type_scat_dispersion_real
_atom_type_scat_dispersion_imag
_atom_type_scat_source
C C 0.0040 0.0020 'International Tables Vol C Tables 4.2.6.8 and 6.1.1.4'
H H 0.0000 0.0000 'International Tables Vol C Tables 4.2.6.8 and 6.1.1.4'
N N 0.0070 0.0040 'International Tables Vol C Tables 4.2.6.8 and 6.1.1.4'
O O 0.0130 0.0070 'International Tables Vol C Tables 4.2.6.8 and 6.1.1.4'
Fe Fe 0.3650 0.9380 'International Tables Vol C Tables 4.2.6.8 and 6.1.1.4'

loop_
_geom_angle_atom_site_label_1
_geom_angle_atom_site_label_2
_geom_angle_atom_site_label_3
_geom_angle
_geom_angle_site_symmetry_1
_geom_angle_site_symmetry_3
O2 Fe1 O2 71.95(10) 3_755 .
O2 Fe1 O1 103.40(10) 3_755 .
O2 Fe1 O1 102.17(10) . .
O2 Fe1 O3 81.18(9) 3_755 .
O2 Fe1 O3 151.92(9) . .
O1 Fe1 O3 91.64(10) . .
O2 Fe1 N1 104.76(10) 3_755 .
O2 Fe1 N1 88.47(10) . .
O1 Fe1 N1 151.77(11) . .
O3 Fe1 N1 90.68(11) . .
O2 Fe1 N2 150.39(9) 3_755 .
O2 Fe1 N2 78.72(9) . .
O1 Fe1 N2 78.61(10) . .
O3 Fe1 N2 128.43(9) . .
N1 Fe1 N2 77.97(11) . .
C1 N1 C5 120.3(3) . .
C1 N1 Fe1 121.3(2) . .
C5 N1 Fe1 117.9(2) . .
C6 N2 C7 112.2(2) . .
C6 N2 C9 111.5(3) . .
C7 N2 C9 110.6(3) . .
C6 N2 Fe1 108.15(19) . .
C7 N2 Fe1 106.66(19) . .
C9 N2 Fe1 107.49(18) . .
O4 N3 O5 123.1(3) . .
O4 N3 O3 119.5(3) . .
O5 N3 O3 117.4(3) . .
O7 N4 O6 120.8(3) . .
O7 N4 O8 119.0(3) . .
O6 N4 O8 120.2(3) . .
C8 O1 Fe1 119.07(19) . .
C8 O1 H1 109.5 . .
Fe1 O1 H1 116.5 . .
C10 O2 Fe1 132.25(17) . 3_755
C10 O2 Fe1 117.25(16) . .
Fe1 O2 Fe1 108.05(10) 3_755 .
N3 O3 Fe1 109.70(19) . .
N1 C1 C2 121.4(3) . .
N1 C1 H1A 119.3 . .
C2 C1 H1A 119.3 . .
C3 C2 C1 118.5(4) . .
C3 C2 H2 120.7 . .
C1 C2 H2 120.7 . .
C2 C3 C4 119.8(3) . .
C2 C3 H3 120.1 . .
C4 C3 H3 120.1 . .
C5 C4 C3 118.8(3) . .
C5 C4 H4 120.6 . .
C3 C4 H4 120.6 . .
N1 C5 C4 121.2(3) . .
N1 C5 C6 115.9(3) . .
C4 C5 C6 122.8(3) . .
N2 C6 C5 111.1(2) . .
N2 C6 H6A 109.4 . .
C5 C6 H6A 109.4 . .
N2 C6 H6B 109.4 . .
C5 C6 H6B 109.4 . .
H6A C6 H6B 108.0 . .
N2 C7 C8 108.6(2) . .
N2 C7 H7A 110.0 . .
C8 C7 H7A 110.0 . .
N2 C7 H7B 110.0 . .
C8 C7 H7B 110.0 . .
H7A C7 H7B 108.4 . .
O1 C8 C7 108.3(3) . .
O1 C8 H8A 110.0 . .
C7 C8 H8A 110.0 . .
O1 C8 H8B 110.0 . .
C7 C8 H8B 110.0 . .
H8A C8 H8B 108.4 . .
N2 C9 C10 110.2(3) . .
N2 C9 H9A 109.6 . .
C10 C9 H9A 109.6 . .
N2 C9 H9B 109.6 . .
C10 C9 H9B 109.6 . .
H9A C9 H9B 108.1 . .
O2 C10 C9 106.7(2) . .
O2 C10 H10A 110.4 . .
C9 C10 H10A 110.4 . .
O2 C10 H10B 110.4 . .
C9 C10 H10B 110.4 . .
H10A C10 H10B 108.6 . .
O9 C11 H11A 109.5 . .
O9 C11 H11B 109.5 . .
H11A C11 H11B 109.5 . .
O9 C11 H11C 109.5 . .
H11A C11 H11C 109.5 . .
H11B C11 H11C 109.5 . .
C11 O9 H9 109.5 . .

loop_
_geom_bond_atom_site_label_1
_geom_bond_atom_site_label_2
_geom_bond_distance
_geom_bond_site_symmetry_2
Fe1 O2 1.970(2) 3_755
Fe1 O2 1.999(2) .
Fe1 O1 2.001(2) .
Fe1 O3 2.061(2) .
Fe1 N1 2.080(3) .
Fe1 N2 2.229(3) .
N1 C1 1.337(4) .
N1 C5 1.353(4) .
N2 C6 1.480(4) .
N2 C7 1.488(4) .
N2 C9 1.493(4) .
N3 O4 1.226(4) .
N3 O5 1.242(4) .
N3 O3 1.289(3) .
N4 O7 1.236(4) .
N4 O6 1.252(4) .
N4 O8 1.264(4) .
O1 C8 1.446(4) .
O1 H1 0.8400 .
O2 C10 1.429(3) .
O2 Fe1 1.970(2) 3_755
C1 C2 1.389(5) .
C1 H1A 0.9500 .
C2 C3 1.387(6) .
C2 H2 0.9500 .
C3 C4 1.389(6) .
C3 H3 0.9500 .
C4 C5 1.377(5) .
C4 H4 0.9500 .
C5 C6 1.506(5) .
C6 H6A 0.9900 .
C6 H6B 0.9900 .
C7 C8 1.524(5) .
C7 H7A 0.9900 .
C7 H7B 0.9900 .
C8 H8A 0.9900 .
C8 H8B 0.9900 .
C9 C10 1.513(4) .
C9 H9A 0.9900 .
C9 H9B 0.9900 .
C10 H10A 0.9900 .
C10 H10B 0.9900 .
C11 O9 1.376(9) .
C11 H11A 0.9800 .
C11 H11B 0.9800 .
C11 H11C 0.9800 .
O9 H9 0.8400 .

loop_
_geom_torsion_atom_site_label_1
_geom_torsion_atom_site_label_2
_geom_torsion_atom_site_label_3
_geom_torsion_atom_site_label_4
_geom_torsion
_geom_torsion_site_symmetry_1
O4 N3 O3 Fe1 178.0(2) .
O5 N3 O3 Fe1 -2.5(3) .
C5 N1 C1 C2 -0.4(5) .
Fe1 N1 C1 C2 -171.9(3) .
N1 C1 C2 C3 -0.6(6) .
C1 C2 C3 C4 1.1(7) .
C2 C3 C4 C5 -0.4(6) .
C1 N1 C5 C4 1.1(5) .
Fe1 N1 C5 C4 172.8(3) .
C1 N1 C5 C6 178.9(3) .
Fe1 N1 C5 C6 -9.4(4) .
C3 C4 C5 N1 -0.6(5) .
C3 C4 C5 C6 -178.3(3) .
C7 N2 C6 C5 -149.3(3) .
C9 N2 C6 C5 86.1(3) .
Fe1 N2 C6 C5 -31.9(3) .
N1 C5 C6 N2 28.6(4) .
C4 C5 C6 N2 -153.6(3) .
C6 N2 C7 C8 160.5(3) .
C9 N2 C7 C8 -74.4(3) .
Fe1 N2 C7 C8 42.2(3) .
Fe1 O1 C8 C7 28.3(3) .
N2 C7 C8 O1 -46.3(3) .
C6 N2 C9 C10 -85.9(3) .
C7 N2 C9 C10 148.5(3) .
Fe1 N2 C9 C10 32.5(3) .
Fe1 O2 C10 C9 -157.4(2) 3_755
Fe1 O2 C10 C9 42.7(3) .
N2 C9 C10 O2 -48.0(3) .
